data_7102631
loop_
_publ_author_name
'Kazuki Sada'
'Shigeru Sakamoto'
'Seiji Shinkai'
'Takahiro Sugimoto'
'Kentaro Yamaguchi'

_publ_section_title
;
A one-dimentional array with controlled length from
a PYBOX dimer with flexible oligo(sec-dialkylammonium cations)
;
_journal_issue 10
_journal_name_full 'Chemical communications (Cambridge, England)'
_journal_page_first 1226
_journal_page_last 1227
_journal_paper_doi 10.1039/b316204d
_journal_year 2004
_chemical_formula_sum 'C85 H87 B2 N9 O6'
_chemical_formula_weight 1352.30
_space_group_IT_number 14
_symmetry_cell_setting monoclinic
_symmetry_Int_Tables_number 14
_symmetry_space_group_name_Hall '-P 2yab'
_symmetry_space_group_name_H-M 'P 1 21/a 1'
_cell_angle_alpha 90
_cell_angle_beta 91.4827(6)
_cell_angle_gamma 90
_cell_formula_units_Z 4
_cell_length_a 19.9186(4)
_cell_length_b 16.1616(3)
_cell_length_c 22.6453(5)
_cell_measurement_reflns_used 35534
_cell_measurement_temperature 296.2
_cell_measurement_theta_max 63.7
_cell_measurement_theta_min 2.7
_cell_volume 7287.5(3)
_computing_cell_refinement PROCESS-AUTO
_computing_data_collection PROCESS-AUTO
_computing_data_reduction 'teXsan Ver. 1.11'
_computing_publication_material 'teXsan Ver. 1.11'
_computing_structure_refinement 'teXsan Ver. 1.10'
_computing_structure_solution SIR92
_diffrn_detector_area_resol_mean 10.00
_diffrn_measured_fraction_theta_full 0.9633
_diffrn_measured_fraction_theta_max 0.9633
_diffrn_measurement_device_type 'Rigaku RAXIS-RAPID Imaging Plate'
_diffrn_measurement_method \w
_diffrn_radiation_type 'Cu K\a'
_diffrn_radiation_wavelength 1.5418
_diffrn_reflns_av_R_equivalents 0.050
_diffrn_reflns_limit_h_max 23
_diffrn_reflns_limit_h_min 0
_diffrn_reflns_limit_k_max 19
_diffrn_reflns_limit_k_min 0
_diffrn_reflns_limit_l_max 27
_diffrn_reflns_limit_l_min -27
_diffrn_reflns_number 82824
_diffrn_reflns_theta_full 68.25
_diffrn_reflns_theta_max 68.25
_exptl_absorpt_coefficient_mu 0.613
_exptl_absorpt_correction_T_max 0.859
_exptl_absorpt_correction_T_min 0.791
_exptl_absorpt_correction_type multi-scan
_exptl_absorpt_process_details '(Higashi, 1995)'
_exptl_crystal_colour colorless
_exptl_crystal_density_diffrn 1.232
_exptl_crystal_density_method 'not measured'
_exptl_crystal_description chunk
_exptl_crystal_size_max 0.300
_exptl_crystal_size_mid 0.300
_exptl_crystal_size_min 0.300
_refine_diff_density_max 1.47
_refine_diff_density_min -0.54
_refine_ls_extinction_method none
_refine_ls_goodness_of_fit_ref 2.652
_refine_ls_hydrogen_treatment noref
_refine_ls_number_parameters 919
_refine_ls_number_reflns 12840
_refine_ls_R_factor_gt 0.0953
_refine_ls_shift/su_max 0.0001
_refine_ls_structure_factor_coef Fsqd
_refine_ls_weighting_details 'w = 1/[\s^2^(Fo^2^) + (0.03900(Max(Fo^2^,0) + 2Fc^2^)/3)^2^]'
_refine_ls_weighting_scheme calc
_refine_ls_wR_factor_ref 0.2388
_reflns_number_gt 9889
_reflns_number_total 12840
_reflns_threshold_expression F^2^>2.0\s(F^2^)
_cod_data_source_file b316204d.txt
_cod_data_source_block sugi
_cod_original_formula_sum 'C85 H87 B2 N9 O6 '
_cod_database_code 7102631

loop_
_symmetry_equiv_pos_as_xyz
x,y,z
1/2-x,1/2+y,-z
-x,-y,-z
1/2+x,1/2-y,z

loop_
_atom_site_label
_atom_site_type_symbol
_atom_site_fract_x
_atom_site_fract_y
_atom_site_fract_z
_atom_site_U_iso_or_equiv
_atom_site_adp_type
_atom_site_occupancy
_atom_site_calc_flag
O(1) O 0.3511(1) 0.0769(2) -0.0883(1) 0.0356(7) Uani 1.00 d
O(2) O 0.1781(1) -0.1451(2) -0.0808(1) 0.0414(7) Uani 1.00 d
O(4) O 0.5918(2) 0.1544(2) 0.1202(1) 0.0453(8) Uani 1.00 d
O(6) O 0.6191(1) -0.0333(2) 0.2912(1) 0.0486(8) Uani 1.00 d
O(7) O 0.7990(2) 0.3125(2) 0.1893(1) 0.0544(9) Uani 1.00 d
O(8) O 0.2434(1) 0.1785(2) -0.2811(1) 0.0441(8) Uani 1.00 d
N(1) N 0.1516(1) 0.0995(2) -0.2924(1) 0.0411(9) Uani 1.00 d
N(6) N 0.1023(2) -0.1140(2) -0.1533(1) 0.0388(9) Uani 1.00 d
N(9) N 0.9357(1) 0.0325(2) 0.2715(1) 0.0286(7) Uani 1.00 d
N(10) N 0.6969(2) 0.0264(2) 0.3502(2) 0.049(1) Uani 1.00 d
N(11) N 0.8142(2) 0.2687(2) 0.2824(2) 0.052(1) Uani 1.00 d
N(12) N 0.7211(2) 0.1430(2) 0.2624(1) 0.0336(8) Uani 1.00 d
N(13) N 0.1888(1) 0.0060(2) -0.1949(1) 0.0246(7) Uani 1.00 d
N(15) N 0.7889(2) 0.1584(3) 0.3791(2) 0.049(1) Uani 1.00 d
N(16) N 0.5292(4) 0.0171(6) 0.8357(5) 0.144(4) Uani 1.00 d
C(1) C 0.4046(2) 0.2283(2) 0.5296(1) 0.0269(8) Uani 1.00 d
C(2) C 0.3521(2) 0.5071(2) -0.0943(1) 0.0278(8) Uani 1.00 d
C(3) C 0.5843(2) 0.3166(2) 0.5087(1) 0.0262(8) Uani 1.00 d
C(4) C 0.6911(2) 0.3910(2) 0.4992(1) 0.0311(9) Uani 1.00 d
C(5) C 0.5044(2) 0.1025(2) 0.4576(2) 0.0302(9) Uani 1.00 d
C(6) C 1.0013(2) 0.0027(2) 0.2944(2) 0.0312(9) Uani 1.00 d
C(7) C 0.3440(2) 0.3141(2) 0.5970(2) 0.0337(9) Uani 1.00 d
C(8) C 0.5784(2) 0.1707(2) 0.5687(1) 0.0280(8) Uani 1.00 d
C(9) C 0.4816(2) 0.4270(2) -0.1543(2) 0.0319(9) Uani 1.00 d
C(11) C 0.1584(2) -0.0994(2) -0.1280(1) 0.0297(9) Uani 1.00 d
C(12) C 0.2837(2) 0.0970(2) -0.1774(2) 0.0311(9) Uani 1.00 d
C(13) C 0.6323(2) 0.1214(2) 0.5515(2) 0.0357(10) Uani 1.00 d
C(14) C 0.5538(2) 0.3902(2) 0.4890(2) 0.0313(9) Uani 1.00 d
C(15) C 0.6545(2) 0.3200(2) 0.5125(1) 0.0266(8) Uani 1.00 d
C(16) C 0.4935(2) 0.0576(2) 0.4056(2) 0.0331(9) Uani 1.00 d
C(17) C 0.3031(2) 0.5688(2) -0.0849(2) 0.0323(9) Uani 1.00 d
C(18) C 0.2279(2) 0.0702(2) -0.2095(1) 0.0274(8) Uani 1.00 d
C(19) C 0.3446(2) 0.2539(2) 0.5530(2) 0.0322(9) Uani 1.00 d
C(20) C 0.5887(2) 0.4608(2) 0.4753(2) 0.0366(10) Uani 1.00 d
C(21) C 0.2054(2) -0.0321(2) -0.1441(1) 0.0254(8) Uani 1.00 d
C(22) C 0.4670(2) 0.2609(2) 0.5473(1) 0.0268(8) Uani 1.00 d
C(23) C 0.3431(2) 0.5160(2) -0.2142(1) 0.0257(8) Uani 1.00 d
C(24) C 0.5612(2) 0.1622(2) 0.6282(2) 0.0343(9) Uani 1.00 d
C(25) C 0.5996(2) 0.2111(2) 0.0724(2) 0.039(1) Uani 1.00 d
C(26) C 0.6649(2) 0.0271(3) 0.3037(2) 0.038(1) Uani 1.00 d
C(27) C 0.6583(2) 0.4620(2) 0.4808(2) 0.0318(9) Uani 1.00 d
C(28) C 0.4450(2) 0.1601(2) -0.0586(2) 0.0323(9) Uani 1.00 d
C(29) C 0.2590(2) -0.0099(2) -0.1078(1) 0.0284(8) Uani 1.00 d
C(30) C 0.5439(2) 0.1934(2) 0.0276(2) 0.0331(9) Uani 1.00 d
C(31) C 0.3656(2) 0.6476(2) -0.2653(2) 0.044(1) Uani 1.00 d
C(32) C 0.5326(2) 0.1728(3) 0.3505(2) 0.041(1) Uani 1.00 d
C(34) C 0.2053(2) 0.1150(3) -0.2636(2) 0.0344(9) Uani 1.00 d
C(35) C 0.4637(2) 0.3209(2) 0.5921(2) 0.0326(9) Uani 1.00 d
C(36) C 0.2859(2) 0.3363(2) -0.1021(2) 0.0351(9) Uani 1.00 d
C(37) C 0.5286(2) 0.2502(3) -0.0155(2) 0.040(1) Uani 1.00 d
C(38) C 0.3642(2) 0.5982(2) -0.2138(2) 0.0346(9) Uani 1.00 d
C(39) C 0.4796(2) 0.2341(3) -0.0585(2) 0.039(1) Uani 1.00 d
C(40) C 0.4128(2) 0.3258(2) -0.2016(2) 0.0337(9) Uani 1.00 d
C(41) C 0.2970(2) 0.6093(2) -0.0317(2) 0.040(1) Uani 1.00 d
C(42) C 0.3950(2) 0.4904(2) -0.0456(2) 0.0323(9) Uani 1.00 d
C(44) C 0.3941(2) 0.1428(2) -0.1071(2) 0.0366(10) Uani 1.00 d
C(45) C 0.4690(2) 0.2834(3) -0.2193(2) 0.043(1) Uani 1.00 d
C(46) C 0.5948(2) 0.1098(3) 0.6673(2) 0.044(1) Uani 1.00 d
C(47) C 0.4047(2) 0.3463(2) 0.6172(2) 0.0342(9) Uani 1.00 d
C(49) C 0.6495(2) 0.0638(3) 0.6486(2) 0.044(1) Uani 1.00 d
C(50) C 0.6369(2) 0.1547(3) 0.1649(2) 0.040(1) Uani 1.00 d
C(51) C 0.6892(2) 0.2081(3) 0.1698(2) 0.043(1) Uani 1.00 d
C(52) C 0.5427(2) 0.2169(2) 0.4024(2) 0.0370(10) Uani 1.00 d
C(53) C 0.3231(2) 0.5340(3) -0.3210(2) 0.040(1) Uani 1.00 d
C(54) C 0.2348(2) 0.2811(3) -0.0911(2) 0.045(1) Uani 1.00 d
C(55) C 0.5322(2) 0.3121(3) -0.2031(2) 0.049(1) Uani 1.00 d
C(56) C 0.6679(2) 0.0693(3) 0.5905(2) 0.043(1) Uani 1.00 d
C(57) C 0.3440(2) 0.6153(3) -0.3182(2) 0.041(1) Uani 1.00 d
C(58) C 0.5384(2) 0.3840(3) -0.1706(2) 0.043(1) Uani 1.00 d
C(59) C 0.3402(2) 0.5910(2) 0.0154(2) 0.040(1) Uani 1.00 d
C(60) C 0.6269(2) 0.0936(3) 0.2078(2) 0.041(1) Uani 1.00 d
C(61) C 0.7302(2) 0.2007(3) 0.2204(2) 0.041(1) Uani 1.00 d
C(62) C 0.3893(2) 0.5318(3) 0.0082(2) 0.038(1) Uani 1.00 d
C(63) C 0.9058(2) 0.1001(3) 0.3063(2) 0.047(1) Uani 1.00 d
C(64) C 0.3232(2) 0.4856(2) -0.2706(2) 0.0340(9) Uani 1.00 d
C(65) C 0.5084(2) 0.0923(2) 0.3521(2) 0.0361(10) Uani 1.00 d
C(66) C 0.7826(2) 0.2613(3) 0.2332(2) 0.046(1) Uani 1.00 d
C(67) C 0.8570(2) 0.1418(3) 0.4044(2) 0.049(1) Uani 1.00 d
C(68) C 0.6711(2) 0.0902(3) 0.2548(2) 0.038(1) Uani 1.00 d
C(69) C 0.1800(2) 0.2769(3) -0.1282(2) 0.058(1) Uani 1.00 d
C(70) C 0.4610(3) 0.1044(3) -0.0153(2) 0.060(1) Uani 1.00 d
C(71) C 0.6204(2) -0.0862(3) 0.3434(2) 0.057(1) Uani 1.00 d
C(73) C 0.2081(2) 0.2153(3) -0.3321(2) 0.054(1) Uani 1.00 d
C(74) C 0.1450(2) 0.1626(3) -0.3393(2) 0.056(1) Uani 1.00 d
C(75) C 0.2264(2) 0.3876(3) -0.1853(2) 0.049(1) Uani 1.00 d
C(77) C 0.8923(2) 0.0753(3) 0.3697(2) 0.043(1) Uani 1.00 d
C(78) C 0.0720(2) -0.1820(3) -0.1200(2) 0.057(1) Uani 1.00 d
C(79) C 0.5093(3) 0.1207(3) 0.0281(2) 0.064(2) Uani 1.00 d
C(80) C 0.7466(2) 0.2099(4) 0.4176(2) 0.061(1) Uani 1.00 d
C(81) C 0.1752(2) 0.3306(4) -0.1755(2) 0.066(2) Uani 1.00 d
C(82) C 0.1244(2) -0.2032(3) -0.0715(3) 0.066(2) Uani 1.00 d
C(83) C 0.6723(2) -0.0440(4) 0.3847(2) 0.058(1) Uani 1.00 d
C(84) C 0.8609(3) 0.3371(3) 0.2750(3) 0.078(2) Uani 1.00 d
C(85) C 0.8421(3) 0.3754(3) 0.2164(3) 0.079(2) Uani 1.00 d
C(87) C 0.2991(2) 0.0563(2) -0.1249(2) 0.0295(9) Uani 1.00 d
C(88) C 0.4165(2) 0.3998(2) -0.1688(1) 0.0269(8) Uani 1.00 d
C(89) C 0.2851(2) 0.3915(2) -0.1495(1) 0.0275(8) Uani 1.00 d
C(90) C 0.5291(2) 0.1836(2) 0.4583(2) 0.0279(8) Uani 1.00 d
C(91) C 0.6237(5) 0.0329(6) 0.9197(5) 0.140(4) Uani 1.00 d
C(92) C 0.5689(5) 0.0230(6) 0.8717(5) 0.113(3) Uani 1.00 d
B(1) B 0.3492(2) 0.4547(2) -0.1564(2) 0.0250(9) Uani 1.00 d
B(2) B 0.5395(2) 0.2332(3) 0.5211(2) 0.0270(9) Uani 1.00 d
H(1) H 0.5519 0.3014 -0.0160 0.0476 Uiso 1.00 calc
H(2) H 0.6975 0.2483 0.1403 0.0514 Uiso 1.00 calc
H(3) H 0.5905 0.0558 0.2043 0.0497 Uiso 1.00 calc
H(4) H 0.4382 0.0527 -0.0149 0.0722 Uiso 1.00 calc
H(5) H 0.5185 0.0812 0.0583 0.0763 Uiso 1.00 calc
H(6) H 0.4697 0.2743 -0.0881 0.0468 Uiso 1.00 calc
H(7) H 0.3104 0.1416 -0.1908 0.0373 Uiso 1.00 calc
H(8) H 0.2685 -0.0389 -0.0720 0.0341 Uiso 1.00 calc
H(9) H 0.2730 0.5829 -0.1166 0.0388 Uiso 1.00 calc
H(10) H 0.2630 0.6499 -0.0274 0.0485 Uiso 1.00 calc
H(11) H 0.4290 0.4497 -0.0493 0.0388 Uiso 1.00 calc
H(12) H 0.3362 0.6189 0.0521 0.0481 Uiso 1.00 calc
H(13) H 0.4194 0.5191 0.0401 0.0453 Uiso 1.00 calc
H(14) H 0.3814 0.7030 -0.2631 0.0524 Uiso 1.00 calc
H(15) H 0.3239 0.3367 -0.0758 0.0421 Uiso 1.00 calc
H(16) H 0.3783 0.6222 -0.1773 0.0415 Uiso 1.00 calc
H(17) H 0.3086 0.5111 -0.3578 0.0479 Uiso 1.00 calc
H(18) H 0.2379 0.2460 -0.0575 0.0540 Uiso 1.00 calc
H(19) H 0.3434 0.6486 -0.3528 0.0494 Uiso 1.00 calc
H(20) H 0.3093 0.4295 -0.2741 0.0408 Uiso 1.00 calc
H(21) H 0.1455 0.2375 -0.1216 0.0699 Uiso 1.00 calc
H(22) H 0.2213 0.4252 -0.2174 0.0589 Uiso 1.00 calc
H(23) H 0.1370 0.3287 -0.2014 0.0793 Uiso 1.00 calc
H(24) H 0.4035 0.1866 0.5001 0.0323 Uiso 1.00 calc
H(25) H 0.3029 0.3327 0.6128 0.0404 Uiso 1.00 calc
H(26) H 0.4870 0.4768 -0.1325 0.0382 Uiso 1.00 calc
H(27) H 0.6454 0.1234 0.5114 0.0429 Uiso 1.00 calc
H(28) H 0.5247 0.1938 0.6423 0.0411 Uiso 1.00 calc
H(29) H 0.5045 0.3454 0.6059 0.0392 Uiso 1.00 calc
H(30) H 0.3698 0.3041 -0.2120 0.0405 Uiso 1.00 calc
H(31) H 0.4643 0.2346 -0.2424 0.0521 Uiso 1.00 calc
H(32) H 0.5806 0.1053 0.7069 0.0522 Uiso 1.00 calc
H(33) H 0.4058 0.3858 0.6483 0.0411 Uiso 1.00 calc
H(34) H 0.6738 0.0292 0.6755 0.0523 Uiso 1.00 calc
H(35) H 0.5710 0.2826 -0.2143 0.0587 Uiso 1.00 calc
H(36) H 0.7047 0.0378 0.5770 0.0511 Uiso 1.00 calc
H(37) H 0.5817 0.4040 -0.1593 0.0511 Uiso 1.00 calc
H(38) H 0.4947 0.0769 0.4941 0.0363 Uiso 1.00 calc
H(39) H 0.4757 0.0031 0.4072 0.0397 Uiso 1.00 calc
H(40) H 0.5424 0.1977 0.3137 0.0495 Uiso 1.00 calc
H(41) H 0.5593 0.2718 0.4002 0.0444 Uiso 1.00 calc
H(42) H 0.5022 0.0615 0.3166 0.0433 Uiso 1.00 calc
H(43) H 0.7387 0.3904 0.5028 0.0373 Uiso 1.00 calc
H(44) H 0.5062 0.3913 0.4849 0.0376 Uiso 1.00 calc
H(45) H 0.6783 0.2718 0.5248 0.0319 Uiso 1.00 calc
H(46) H 0.5652 0.5087 0.4621 0.0439 Uiso 1.00 calc
H(47) H 0.6828 0.5107 0.4721 0.0382 Uiso 1.00 calc
H(48) H 0.5963 0.2664 0.0862 0.0473 Uiso 1.00 calc
H(49) H 0.6421 0.2032 0.0550 0.0473 Uiso 1.00 calc
H(50) H 0.4163 0.1268 -0.1419 0.0439 Uiso 1.00 calc
H(51) H 0.3681 0.1911 -0.1149 0.0439 Uiso 1.00 calc
H(52) H 0.1970 0.2715 -0.3246 0.0649 Uiso 1.00 calc
H(53) H 0.2346 0.2123 -0.3663 0.0649 Uiso 1.00 calc
H(54) H 0.1430 0.1373 -0.3772 0.0674 Uiso 1.00 calc
H(55) H 0.1059 0.1952 -0.3342 0.0674 Uiso 1.00 calc
H(56) H 0.0311 -0.1647 -0.1032 0.0682 Uiso 1.00 calc
H(57) H 0.0637 -0.2284 -0.1449 0.0682 Uiso 1.00 calc
H(58) H 0.1399 -0.2585 -0.0757 0.0797 Uiso 1.00 calc
H(59) H 0.1063 -0.1962 -0.0335 0.0797 Uiso 1.00 calc
H(60) H 0.8564 0.3763 0.3059 0.0932 Uiso 1.00 calc
H(61) H 0.9058 0.3173 0.2749 0.0932 Uiso 1.00 calc
H(62) H 0.8807 0.3850 0.1936 0.0948 Uiso 1.00 calc
H(63) H 0.8186 0.4259 0.2213 0.0948 Uiso 1.00 calc
H(64) H 0.5776 -0.0879 0.3609 0.0681 Uiso 1.00 calc
H(65) H 0.6341 -0.1407 0.3339 0.0681 Uiso 1.00 calc
H(66) H 0.7079 -0.0809 0.3946 0.0695 Uiso 1.00 calc
H(67) H 0.6519 -0.0254 0.4197 0.0695 Uiso 1.00 calc
H(68) H 0.9968 -0.0174 0.3335 0.0375 Uiso 1.00 calc
H(69) H 1.0167 -0.0407 0.2698 0.0375 Uiso 1.00 calc
H(70) H 1.0328 0.0469 0.2945 0.0375 Uiso 1.00 calc
H(71) H 0.9359 0.1458 0.3068 0.0568 Uiso 1.00 calc
H(72) H 0.8646 0.1160 0.2876 0.0568 Uiso 1.00 calc
H(73) H 0.8827 0.1912 0.4034 0.0589 Uiso 1.00 calc
H(74) H 0.8533 0.1240 0.4442 0.0589 Uiso 1.00 calc
H(75) H 0.8651 0.0271 0.3691 0.0522 Uiso 1.00 calc
H(76) H 0.9341 0.0634 0.3891 0.0522 Uiso 1.00 calc
H(77) H 0.7678 0.2618 0.4243 0.0727 Uiso 1.00 calc
H(78) H 0.7039 0.2183 0.3989 0.0727 Uiso 1.00 calc
H(79) H 0.7411 0.1825 0.4543 0.0727 Uiso 1.00 calc
H(80) H 0.7447 0.1229 0.3628 0.0604 Uiso 1.00 calc
H(81) H 0.7990 0.1972 0.3472 0.0604 Uiso 1.00 calc
H(82) H 0.9013 -0.0140 0.2749 0.0604 Uiso 1.00 calc
H(83) H 0.9415 0.0486 0.2359 0.0604 Uiso 1.00 calc
H(84) H 0.6372 -0.0202 0.9337 0.1684 Uiso 1.00 calc
H(85) H 0.6612 0.0606 0.9038 0.1684 Uiso 1.00 calc
H(86) H 0.6068 0.0643 0.9515 0.1684 Uiso 1.00 calc
H(87) H 0.3036 0.2302 0.5389 0.0386 Uiso 1.00 calc

loop_
_atom_site_aniso_label
_atom_site_aniso_U_11
_atom_site_aniso_U_22
_atom_site_aniso_U_33
_atom_site_aniso_U_12
_atom_site_aniso_U_13
_atom_site_aniso_U_23
O(1) 0.034(1) 0.035(1) 0.037(1) -0.011(1) -0.012(1) 0.003(1)
O(2) 0.039(1) 0.040(2) 0.045(2) -0.008(1) -0.010(1) 0.018(1)
O(4) 0.064(2) 0.043(2) 0.028(1) -0.010(1) -0.009(1) 0.007(1)
O(6) 0.046(2) 0.048(2) 0.052(2) 0.000(1) 0.000(1) 0.011(1)
O(7) 0.059(2) 0.040(2) 0.063(2) -0.017(1) -0.012(2) 0.006(2)
O(8) 0.030(1) 0.050(2) 0.052(2) -0.004(1) -0.002(1) 0.024(1)
N(1) 0.027(2) 0.062(2) 0.034(2) -0.005(1) -0.004(1) 0.020(2)
N(6) 0.037(2) 0.035(2) 0.044(2) -0.010(1) -0.005(1) 0.011(1)
N(9) 0.027(1) 0.035(2) 0.023(1) 0.005(1) -0.003(1) -0.004(1)
N(10) 0.046(2) 0.050(2) 0.052(2) 0.002(2) 0.008(2) 0.001(2)
N(11) 0.048(2) 0.043(2) 0.063(2) 0.004(2) -0.026(2) -0.007(2)
N(12) 0.039(2) 0.030(2) 0.031(2) 0.010(1) -0.002(1) 0.000(1)
N(13) 0.023(1) 0.027(1) 0.024(1) 0.001(1) -0.002(1) -0.002(1)
N(15) 0.048(2) 0.060(2) 0.038(2) 0.014(2) -0.004(1) -0.007(2)
N(16) 0.095(5) 0.148(8) 0.190(9) -0.034(5) 0.028(6) -0.050(7)
C(1) 0.027(2) 0.032(2) 0.022(1) -0.003(1) -0.002(1) 0.003(1)
C(2) 0.030(2) 0.025(2) 0.028(2) -0.009(1) 0.005(1) 0.002(1)
C(3) 0.028(2) 0.026(2) 0.025(2) 0.000(1) 0.001(1) -0.005(1)
C(4) 0.029(2) 0.036(2) 0.028(2) -0.008(1) 0.001(1) -0.005(1)
C(5) 0.031(2) 0.029(2) 0.031(2) 0.000(1) -0.003(1) 0.000(1)
C(6) 0.021(2) 0.041(2) 0.031(2) 0.001(1) 0.000(1) -0.002(2)
C(7) 0.024(2) 0.036(2) 0.042(2) 0.002(1) 0.007(1) 0.006(2)
C(8) 0.023(2) 0.029(2) 0.032(2) -0.005(1) -0.002(1) -0.002(1)
C(9) 0.032(2) 0.035(2) 0.028(2) 0.001(2) 0.002(1) 0.010(1)
C(11) 0.034(2) 0.026(2) 0.029(2) 0.000(1) -0.008(1) 0.004(1)
C(12) 0.026(2) 0.025(2) 0.041(2) -0.003(1) -0.003(1) 0.000(1)
C(13) 0.027(2) 0.034(2) 0.046(2) -0.001(1) 0.001(1) 0.000(2)
C(14) 0.025(2) 0.032(2) 0.037(2) 0.003(1) 0.001(1) 0.002(2)
C(15) 0.023(2) 0.029(2) 0.027(2) 0.000(1) -0.001(1) -0.003(1)
C(16) 0.031(2) 0.027(2) 0.041(2) 0.000(1) -0.009(1) -0.006(2)
C(17) 0.036(2) 0.027(2) 0.034(2) 0.000(1) 0.008(1) 0.000(1)
C(18) 0.020(2) 0.032(2) 0.031(2) 0.001(1) 0.003(1) 0.002(1)
C(19) 0.028(2) 0.039(2) 0.030(2) -0.003(1) -0.002(1) 0.006(1)
C(20) 0.041(2) 0.032(2) 0.036(2) 0.006(2) 0.007(2) 0.002(2)
C(21) 0.025(2) 0.025(2) 0.026(2) 0.003(1) -0.002(1) 0.001(1)
C(22) 0.024(2) 0.030(2) 0.026(2) -0.002(1) -0.002(1) 0.003(1)
C(23) 0.022(2) 0.023(2) 0.032(2) 0.004(1) 0.003(1) 0.004(1)
C(24) 0.035(2) 0.034(2) 0.033(2) -0.004(2) -0.004(1) -0.005(2)
C(25) 0.053(2) 0.033(2) 0.031(2) -0.006(2) -0.013(2) 0.006(2)
C(26) 0.031(2) 0.037(2) 0.047(2) 0.009(2) 0.004(2) 0.010(2)
C(27) 0.038(2) 0.028(2) 0.029(2) -0.007(2) 0.003(1) -0.003(1)
C(28) 0.030(2) 0.030(2) 0.037(2) -0.005(1) -0.003(1) -0.004(2)
C(29) 0.029(2) 0.029(2) 0.027(2) 0.003(1) -0.001(1) 0.001(1)
C(30) 0.035(2) 0.034(2) 0.030(2) -0.003(2) -0.005(1) -0.004(1)
C(31) 0.049(2) 0.023(2) 0.060(3) 0.010(2) 0.027(2) 0.013(2)
C(32) 0.047(2) 0.048(2) 0.030(2) -0.006(2) 0.004(2) -0.005(2)
C(34) 0.025(2) 0.043(2) 0.035(2) -0.002(2) 0.006(1) 0.013(2)
C(35) 0.023(2) 0.034(2) 0.041(2) -0.004(1) 0.000(1) -0.009(2)
C(36) 0.036(2) 0.038(2) 0.031(2) -0.009(2) -0.010(1) 0.011(2)
C(37) 0.048(2) 0.043(2) 0.027(2) -0.021(2) -0.008(2) 0.007(2)
C(38) 0.042(2) 0.024(2) 0.038(2) 0.001(2) 0.011(2) 0.004(1)
C(39) 0.043(2) 0.043(2) 0.031(2) -0.013(2) -0.010(2) 0.005(2)
C(40) 0.042(2) 0.028(2) 0.031(2) 0.003(2) -0.003(1) 0.003(1)
C(41) 0.042(2) 0.030(2) 0.049(2) -0.001(2) 0.013(2) -0.008(2)
C(42) 0.034(2) 0.032(2) 0.031(2) -0.006(2) 0.002(1) 0.001(1)
C(44) 0.034(2) 0.032(2) 0.043(2) -0.010(2) -0.008(2) 0.003(2)
C(45) 0.056(3) 0.034(2) 0.040(2) 0.014(2) 0.014(2) 0.003(2)
C(46) 0.046(2) 0.049(2) 0.035(2) -0.011(2) -0.009(2) 0.002(2)
C(47) 0.032(2) 0.029(2) 0.041(2) 0.000(1) 0.004(1) -0.004(2)
C(49) 0.038(2) 0.039(2) 0.053(2) -0.003(2) -0.020(2) 0.009(2)
C(50) 0.051(2) 0.036(2) 0.034(2) 0.009(2) -0.007(2) -0.003(2)
C(51) 0.052(2) 0.040(2) 0.036(2) 0.019(2) -0.010(2) -0.004(2)
C(52) 0.041(2) 0.033(2) 0.037(2) -0.009(2) 0.008(2) -0.004(2)
C(53) 0.034(2) 0.056(3) 0.029(2) 0.002(2) 0.000(1) 0.012(2)
C(54) 0.046(2) 0.045(2) 0.044(2) -0.014(2) -0.009(2) 0.020(2)
C(55) 0.051(2) 0.048(3) 0.049(2) 0.024(2) 0.018(2) 0.013(2)
C(56) 0.025(2) 0.038(2) 0.064(3) 0.003(2) -0.005(2) 0.004(2)
C(57) 0.039(2) 0.046(2) 0.039(2) 0.015(2) 0.009(2) 0.018(2)
C(58) 0.032(2) 0.051(2) 0.045(2) 0.005(2) 0.003(2) 0.022(2)
C(59) 0.052(2) 0.035(2) 0.034(2) -0.008(2) 0.013(2) -0.010(2)
C(60) 0.044(2) 0.044(2) 0.035(2) 0.010(2) 0.000(2) 0.004(2)
C(61) 0.042(2) 0.034(2) 0.046(2) 0.010(2) -0.010(2) -0.011(2)
C(62) 0.046(2) 0.038(2) 0.030(2) -0.010(2) -0.001(2) 0.000(2)
C(63) 0.058(3) 0.045(2) 0.039(2) 0.020(2) -0.011(2) -0.013(2)
C(64) 0.027(2) 0.041(2) 0.033(2) 0.000(2) 0.000(1) 0.008(2)
C(65) 0.035(2) 0.034(2) 0.039(2) 0.003(2) -0.003(1) -0.013(2)
C(66) 0.041(2) 0.035(2) 0.063(3) 0.011(2) -0.006(2) 0.006(2)
C(67) 0.050(2) 0.060(3) 0.036(2) 0.014(2) -0.008(2) -0.009(2)
C(68) 0.030(2) 0.043(2) 0.042(2) 0.002(2) -0.001(2) -0.004(2)
C(69) 0.048(3) 0.067(3) 0.059(3) -0.029(2) -0.012(2) 0.026(2)
C(70) 0.061(3) 0.034(2) 0.083(3) -0.021(2) -0.038(3) 0.015(2)
C(71) 0.053(3) 0.059(3) 0.059(3) 0.009(2) 0.005(2) 0.022(2)
C(73) 0.035(2) 0.067(3) 0.060(3) 0.002(2) 0.002(2) 0.035(2)
C(74) 0.044(2) 0.073(3) 0.051(2) -0.007(2) -0.003(2) 0.032(2)
C(75) 0.038(2) 0.060(3) 0.048(2) -0.013(2) -0.012(2) 0.028(2)
C(77) 0.043(2) 0.052(3) 0.035(2) 0.014(2) -0.006(2) -0.008(2)
C(78) 0.047(2) 0.049(3) 0.074(3) -0.021(2) -0.018(2) 0.027(2)
C(79) 0.073(3) 0.038(2) 0.078(3) -0.021(2) -0.040(3) 0.025(2)
C(80) 0.054(3) 0.077(4) 0.051(3) 0.027(3) -0.005(2) -0.011(2)
C(81) 0.048(3) 0.078(4) 0.071(3) -0.027(3) -0.024(2) 0.039(3)
C(82) 0.053(3) 0.064(3) 0.081(3) -0.028(2) -0.018(2) 0.041(3)
C(83) 0.054(3) 0.073(3) 0.048(2) 0.004(2) 0.005(2) 0.017(2)
C(84) 0.067(3) 0.039(3) 0.125(5) -0.005(2) -0.039(3) 0.013(3)
C(85) 0.071(3) 0.044(3) 0.120(5) -0.015(3) -0.036(3) 0.002(3)
C(87) 0.026(2) 0.028(2) 0.034(2) -0.001(1) -0.004(1) -0.006(1)
C(88) 0.034(2) 0.025(2) 0.022(1) 0.006(1) 0.002(1) 0.006(1)
C(89) 0.031(2) 0.026(2) 0.026(2) -0.003(1) -0.002(1) 0.002(1)
C(90) 0.022(2) 0.028(2) 0.034(2) 0.001(1) 0.001(1) -0.002(1)
C(91) 0.142(8) 0.103(7) 0.18(1) 0.000(6) 0.098(8) 0.015(7)
C(92) 0.080(5) 0.106(6) 0.156(9) -0.019(5) 0.033(5) -0.030(6)
B(1) 0.029(2) 0.024(2) 0.022(2) -0.001(1) -0.001(1) 0.003(1)
B(2) 0.023(2) 0.028(2) 0.030(2) -0.002(1) 0.001(1) -0.002(2)

loop_
_atom_type_symbol
_atom_type_description
_atom_type_scat_dispersion_real
_atom_type_scat_dispersion_imag
_atom_type_scat_source
C C 0.018 0.009
;International Tables for Crystallography
(1992, Vol. C, Tables 4.2.6.8 and 6.1.1.1)
;
H H 0.000 0.000
;International Tables for Crystallography
(1992, Vol. C, Table 6.1.1.2)
;
N N 0.031 0.018
;International Tables for Crystallography
(1992, Vol. C, Tables 4.2.6.8 and 6.1.1.1)
;
O O 0.049 0.032
;International Tables for Crystallography
(1992, Vol. C, Tables 4.2.6.8 and 6.1.1.1)
;
B B 0.009 0.004
;International Tables for Crystallography
(1992, Vol. C, Tables 4.2.6.8 and 6.1.1.1)
;
